data_7721117
loop_
_publ_author_name
'Zingales, Esteban'
'Huertos, Miguel Angel'
'Sanchez-Cano, Carlos'

_publ_section_title
;
 Tuning the Tetraarylcyclopentadienones from iron tricarbonyl complexes:
 effects in Transfer Hydrogenation and solubility
;
_journal_name_full 'Dalton Transactions'
_journal_paper_doi 10.1039/D6DT00706F
_journal_year 2026
_chemical_formula_moiety 'C32 H18 Br2 Fe O4'
_chemical_formula_sum 'C32 H18 Br2 Fe O4'
_chemical_formula_weight 682.11
_space_group_crystal_system monoclinic
_space_group_IT_number 14
_space_group_name_Hall '-P 2yn'
_space_group_name_H-M_alt 'P 1 21/n 1'
_atom_sites_solution_hydrogens geom
_atom_sites_solution_primary dual
_audit_creation_date 2024-11-21
_audit_creation_method
;
Olex2 1.5-beta
(compiled 2024.02.16 svn.r378c4104 for OlexSys, GUI svn.r6928)
;
_audit_update_record
;
2026-03-10 deposited with the CCDC.	2026-06-11 downloaded from the CCDC.
;
_cell_angle_alpha 90
_cell_angle_beta 98.428(2)
_cell_angle_gamma 90
_cell_formula_units_Z 8
_cell_length_a 16.6165(3)
_cell_length_b 9.8865(2)
_cell_length_c 33.4534(7)
_cell_measurement_reflns_used 21394
_cell_measurement_temperature 170.00(10)
_cell_measurement_theta_max 27.2770
_cell_measurement_theta_min 2.0870
_cell_volume 5436.34(19)
_computing_cell_refinement 'CrysAlisPro 1.171.43.90 (Rigaku OD, 2023)'
_computing_data_collection 'CrysAlisPro system (CCD 42.33a 64-bit (release 26-10-2021))'
_computing_data_reduction 'CrysAlisPro 1.171.43.90 (Rigaku OD, 2023)'
_computing_molecular_graphics 'Olex2 1.5-beta (Dolomanov et al., 2009)'
_computing_publication_material 'Olex2 1.5-beta (Dolomanov et al., 2009)'
_computing_structure_refinement 'SHELXL 2018/3 (Sheldrick, 2015)'
_computing_structure_solution 'SHELXT  (Sheldrick, 2015)'
_diffrn_ambient_environment N~2~
_diffrn_ambient_temperature 170.00(10)
_diffrn_detector 'Hybrid Pixel Array Detector'
_diffrn_detector_area_resol_mean 10.0000
_diffrn_detector_type HyPix
_diffrn_measured_fraction_theta_full 1.000
_diffrn_measured_fraction_theta_max 0.881
_diffrn_measurement_details
;
List of Runs (angles in degrees, time in seconds):

  # Type    Start    End  Width  t~exp~   \w     \q     \k     \f   Frames
#--------------------------------------------------------------------------
  1  \w    -55.00 -13.00   0.50   20.00    --  -14.88 101.00  54.00   84
  2  \w    -16.00   9.00   0.50   20.00    --  -14.88-101.00 -49.00   50
  3  \w    -15.00  11.00   0.50   20.00    --   15.58-101.00 -49.00   52
  4  \w    -22.00  31.00   0.50   20.00    --  -14.88 -99.00-180.00  106
  5  \w    -22.00   4.00   0.50   20.00    --  -14.88 -99.00  60.00   52
  6  \w    -57.00  44.00   0.50   20.00    --   15.58 -57.00 -90.00  202
  7  \w     45.00  81.00   0.50   20.00    --   15.58-178.00 -30.00   72
  8  \w     43.00 103.00   0.50   20.00    --   15.58 178.00 -90.00  120
  9  \w     44.00 104.00   0.50   20.00    --   15.58 178.00-120.00  120
 10  \w    -60.00  20.00   0.50   20.00    --   15.58 -57.00 -30.00  160
 11  \w    -53.00 -27.00   0.50   20.00    --   15.58 -57.00-150.00   52
 12  \w     11.00  37.00   0.50   20.00    --   15.58 -57.00-150.00   52
 13  \w    -46.00  32.00   0.50   20.00    --   15.58 -57.00  30.00  156
;
_diffrn_measurement_device 'four-circle diffractometer'
_diffrn_measurement_device_type 'SuperNova, Dual, Cu at home/near, HyPix'
_diffrn_measurement_method '\w scans'
_diffrn_orient_matrix_type 'CrysAlisPro convention (1999,Acta A55,543-557)'
_diffrn_orient_matrix_UB_11 -0.0049361000
_diffrn_orient_matrix_UB_12 -0.0682789000
_diffrn_orient_matrix_UB_13 -0.0064013000
_diffrn_orient_matrix_UB_21 -0.0372958000
_diffrn_orient_matrix_UB_22 -0.0032959000
_diffrn_orient_matrix_UB_23 0.0079081000
_diffrn_orient_matrix_UB_31 -0.0211382000
_diffrn_orient_matrix_UB_32 0.0217837000
_diffrn_orient_matrix_UB_33 -0.0188642000
_diffrn_radiation_monochromator mirror
_diffrn_radiation_probe x-ray
_diffrn_radiation_type 'Mo K\a'
_diffrn_radiation_wavelength 0.71073
_diffrn_reflns_av_R_equivalents 0.0447
_diffrn_reflns_av_unetI/netI 0.0475
_diffrn_reflns_Laue_measured_fraction_full 1.000
_diffrn_reflns_Laue_measured_fraction_max 0.881
_diffrn_reflns_limit_h_max 22
_diffrn_reflns_limit_h_min -22
_diffrn_reflns_limit_k_max 13
_diffrn_reflns_limit_k_min -12
_diffrn_reflns_limit_l_max 41
_diffrn_reflns_limit_l_min -46
_diffrn_reflns_number 74630
_diffrn_reflns_point_group_measured_fraction_full 1.000
_diffrn_reflns_point_group_measured_fraction_max 0.881
_diffrn_reflns_theta_full 25.242
_diffrn_reflns_theta_max 30.016
_diffrn_reflns_theta_min 2.067
_diffrn_source 'micro-focus sealed X-ray tube'
_diffrn_source_type 'SuperNova (Mo) X-ray Source'
_exptl_absorpt_coefficient_mu 3.526
_exptl_absorpt_correction_T_max 0.784
_exptl_absorpt_correction_T_min 0.512
_exptl_absorpt_correction_type analytical
_exptl_absorpt_process_details
;
CrysAlisPro 1.171.43.90 (Rigaku Oxford Diffraction, 2023)
Analytical numeric absorption correction using a multifaceted crystal
model based on expressions derived by R.C. Clark & J.S. Reid.
(Clark, R. C. & Reid, J. S. (1995). Acta Cryst. A51, 887-897)
Empirical absorption correction using spherical harmonics,
implemented in SCALE3 ABSPACK scaling algorithm.
;
_exptl_crystal_density_diffrn 1.652
_exptl_crystal_description prismatic
_exptl_crystal_F_000 2704
_exptl_crystal_size_max 0.342
_exptl_crystal_size_mid 0.179
_exptl_crystal_size_min 0.081
_refine_diff_density_max 0.666
_refine_diff_density_min -0.406
_refine_diff_density_rms 0.071
_refine_ls_extinction_method none
_refine_ls_goodness_of_fit_ref 1.051
_refine_ls_hydrogen_treatment constr
_refine_ls_matrix_type full
_refine_ls_number_parameters 703
_refine_ls_number_reflns 13985
_refine_ls_number_restraints 0
_refine_ls_restrained_S_all 1.051
_refine_ls_R_factor_all 0.0876
_refine_ls_R_factor_gt 0.0510
_refine_ls_shift/su_max 0.002
_refine_ls_shift/su_mean 0.000
_refine_ls_structure_factor_coef Fsqd
_refine_ls_weighting_details 'w=1/[\s^2^(Fo^2^)+(0.0291P)^2^+5.7342P] where P=(Fo^2^+2Fc^2^)/3'
_refine_ls_weighting_scheme calc
_refine_ls_wR_factor_gt 0.0829
_refine_ls_wR_factor_ref 0.0913
_reflns_Friedel_coverage 0.000
_reflns_number_gt 10011
_reflns_number_total 13985
_reflns_threshold_expression 'I > 2\s(I)'
_cod_data_source_file d6dt00706f2.cif
_cod_data_source_block 2
_cod_database_code 7721117
_shelx_shelxl_version_number 2018/3
_chemical_oxdiff_formula 'C32 H18 O4 Fe1 Br2 '
_shelx_space_group_comment
;
The symmetry employed for this shelxl refinement is uniquely defined
by the following loop, which should always be used as a source of
symmetry information in preference to the above space-group names.
They are only intended as comments.
;
_olex2_refinement_description
;
1. Fixed Uiso
 At 1.2 times of:
  All C(H) groups
2.a Aromatic/amide H refined with riding coordinates:
 C00O(H00O), C00P(H00P), C00R(H00R), C00S(H00S), C00U(H00U), C00W(H00W),
 C00Y(H00Y), C00Z(H00Z), C010(H010), C013(H013), C014(H014), C017(H017),
 C018(H018), C01A(H01A), C01C(H01C), C01D(H01D), C01H(H01H), C01J(H01J),
 C01K(H01K), C01L(H01L), C01M(H01M), C01N(H01N), C01O(H01O), C01Q(H01Q),
 C01R(H01R), C01S(H01S), C01U(H01U), C01W(H01W), C01X(H01X), C020(H020),
 C021(H021), C022(H022), C023(H023), C024(H024), C025(H025), C026(H026)
;
_olex2_submission_special_instructions 'No special instructions were received'
_oxdiff_exptl_absorpt_empirical_details
;
Empirical correction (ABSPACK) includes:
- Absorption correction using spherical harmonics
- Frame scaling
;
_oxdiff_exptl_absorpt_empirical_full_max 1.194
_oxdiff_exptl_absorpt_empirical_full_min 0.774

loop_
_space_group_symop_operation_xyz
'x, y, z'
'-x+1/2, y+1/2, -z+1/2'
'-x, -y, -z'
'x-1/2, -y-1/2, z-1/2'

loop_
_atom_site_label
_atom_site_type_symbol
_atom_site_fract_x
_atom_site_fract_y
_atom_site_fract_z
_atom_site_U_iso_or_equiv
_atom_site_adp_type
_atom_site_occupancy
_atom_site_site_symmetry_order
_atom_site_calc_flag
_atom_site_refinement_flags_posn
_atom_site_refinement_flags_adp
_atom_site_refinement_flags_occupancy
_atom_site_disorder_assembly
_atom_site_disorder_group
Br01 Br 0.73322(2) 0.50099(4) 0.25264(2) 0.04986(10) Uani 1 1 d . . . . .
Br02 Br 0.46434(2) 0.18145(4) 0.57461(2) 0.04986(10) Uani 1 1 d . . . . .
Br03 Br 1.00032(2) 0.15614(4) 0.62967(2) 0.05748(11) Uani 1 1 d . . . . .
Fe04 Fe 0.84281(3) 0.64801(4) 0.48057(2) 0.03053(10) Uani 1 1 d . . . . .
Fe05 Fe 0.72964(3) 0.79057(4) 0.65428(2) 0.03013(10) Uani 1 1 d . . . . .
Br06 Br 0.85493(3) 1.26370(4) 0.33697(2) 0.07527(15) Uani 1 1 d . . . . .
O007 O 0.67126(13) 0.6731(2) 0.52399(6) 0.0393(5) Uani 1 1 d . . . . .
O008 O 0.73282(13) 0.8264(2) 0.75455(6) 0.0416(5) Uani 1 1 d . . . . .
O009 O 0.59805(15) 0.8389(2) 0.58716(7) 0.0491(6) Uani 1 1 d . . . . .
C00A C 0.75015(16) 0.6642(3) 0.43111(8) 0.0254(6) Uani 1 1 d . . . . .
O00B O 0.84368(19) 0.5008(3) 0.55712(8) 0.0721(8) Uani 1 1 d . . . . .
O00C O 0.93232(17) 0.4470(3) 0.44015(8) 0.0672(8) Uani 1 1 d . . . . .
O00D O 0.85814(16) 0.8214(3) 0.60352(8) 0.0667(8) Uani 1 1 d . . . . .
C00E C 0.74836(16) 0.6193(3) 0.38848(8) 0.0250(6) Uani 1 1 d . . . . .
C00F C 0.82661(16) 0.4988(3) 0.66186(8) 0.0259(6) Uani 1 1 d . . . . .
C00G C 0.77577(16) 0.7961(3) 0.44606(8) 0.0254(6) Uani 1 1 d . . . . .
O00H O 0.99460(17) 0.7980(3) 0.50257(11) 0.0780(9) Uani 1 1 d . . . . .
C00I C 0.79891(17) 0.9083(3) 0.42021(8) 0.0265(6) Uani 1 1 d . . . . .
O00J O 0.7171(2) 1.0682(3) 0.68391(9) 0.0777(9) Uani 1 1 d . . . . .
C00K C 0.71739(17) 0.5926(3) 0.46220(8) 0.0276(6) Uani 1 1 d . . . . .
C00L C 0.68603(17) 0.6038(3) 0.67068(8) 0.0267(6) Uani 1 1 d . . . . .
C00M C 0.53450(17) 0.3116(3) 0.60378(9) 0.0323(7) Uani 1 1 d . . . . .
C00N C 0.77346(17) 0.6020(3) 0.67713(8) 0.0273(6) Uani 1 1 d . . . . .
C00O C 0.81400(17) 0.6402(3) 0.36796(8) 0.0300(6) Uani 1 1 d . . . . .
H00O H 0.862801 0.677782 0.381918 0.036 Uiso 1 1 calc R U . . .
C00P C 0.67703(17) 0.5653(3) 0.36767(8) 0.0286(6) Uani 1 1 d . . . . .
H00P H 0.631634 0.550379 0.381378 0.034 Uiso 1 1 calc R U . . .
C00Q C 0.73836(19) 0.5534(3) 0.30758(8) 0.0335(7) Uani 1 1 d . . . . .
C00R C 0.58189(17) 0.3933(3) 0.58331(9) 0.0315(7) Uani 1 1 d . . . . .
H00R H 0.580801 0.383314 0.554987 0.038 Uiso 1 1 calc R U . . .
C00S C 0.59798(18) 0.4492(3) 0.46730(9) 0.0335(7) Uani 1 1 d . . . . .
H00S H 0.572823 0.525727 0.477372 0.040 Uiso 1 1 calc R U . . .
C00T C 0.70712(18) 0.6909(3) 0.49499(8) 0.0304(6) Uani 1 1 d . . . . .
C00U C 0.80249(17) 0.3637(3) 0.66003(8) 0.0303(6) Uani 1 1 d . . . . .
H00U H 0.750062 0.340098 0.665913 0.036 Uiso 1 1 calc R U . . .
C00V C 0.63271(16) 0.5050(3) 0.64601(8) 0.0259(6) Uani 1 1 d . . . . .
C00W C 0.63113(17) 0.4900(3) 0.60453(8) 0.0281(6) Uani 1 1 d . . . . .
H00W H 0.664108 0.546541 0.590675 0.034 Uiso 1 1 calc R U . . .
C00X C 0.75809(17) 0.8073(3) 0.48678(8) 0.0274(6) Uani 1 1 d . . . . .
C00Y C 0.85371(18) 0.2638(3) 0.64980(9) 0.0335(7) Uani 1 1 d . . . . .
H00Y H 0.836369 0.172110 0.648368 0.040 Uiso 1 1 calc R U . . .
C00Z C 0.80959(18) 0.6071(3) 0.32734(9) 0.0332(7) Uani 1 1 d . . . . .
H00Z H 0.854873 0.621274 0.313496 0.040 Uiso 1 1 calc R U . . .
C010 C 0.67175(18) 0.5330(3) 0.32701(8) 0.0341(7) Uani 1 1 d . . . . .
H010 H 0.622755 0.497174 0.312720 0.041 Uiso 1 1 calc R U . . .
C011 C 0.80084(17) 0.7059(3) 0.70588(8) 0.0296(6) Uani 1 1 d . . . . .
C012 C 0.67759(18) 0.4593(3) 0.45864(8) 0.0284(6) Uani 1 1 d . . . . .
C013 C 0.90436(17) 0.5299(3) 0.65312(8) 0.0297(6) Uani 1 1 d . . . . .
H013 H 0.921909 0.621405 0.654113 0.036 Uiso 1 1 calc R U . . .
C014 C 0.74682(18) 0.9368(3) 0.38448(8) 0.0333(7) Uani 1 1 d . . . . .
H014 H 0.699295 0.883721 0.377183 0.040 Uiso 1 1 calc R U . . .
C015 C 0.57388(18) 0.7323(3) 0.70203(9) 0.0296(6) Uani 1 1 d . . . . .
C016 C 0.75987(19) 0.9335(3) 0.51098(8) 0.0313(7) Uani 1 1 d . . . . .
C017 C 0.58421(18) 0.4209(3) 0.66570(9) 0.0333(7) Uani 1 1 d . . . . .
H017 H 0.584623 0.430416 0.693984 0.040 Uiso 1 1 calc R U . . .
C018 C 0.95591(17) 0.4305(3) 0.64311(9) 0.0327(7) Uani 1 1 d . . . . .
H018 H 1.008539 0.452994 0.637270 0.039 Uiso 1 1 calc R U . . .
C019 C 0.65921(17) 0.7045(3) 0.69654(8) 0.0295(6) Uani 1 1 d . . . . .
C01A C 0.53531(18) 0.3234(3) 0.64470(9) 0.0369(7) Uani 1 1 d . . . . .
H01A H 0.502787 0.265515 0.658410 0.044 Uiso 1 1 calc R U . . .
C01B C 0.92989(18) 0.2973(3) 0.64168(9) 0.0338(7) Uani 1 1 d . . . . .
C01C C 0.7639(2) 1.0419(3) 0.35961(9) 0.0390(8) Uani 1 1 d . . . . .
H01C H 0.728579 1.060268 0.335228 0.047 Uiso 1 1 calc R U . . .
C01D C 0.5555(2) 0.3288(3) 0.46134(10) 0.0394(7) Uani 1 1 d . . . . .
H01D H 0.501083 0.323408 0.466743 0.047 Uiso 1 1 calc R U . . .
C01E C 0.88681(18) 0.7272(3) 0.72460(9) 0.0330(7) Uani 1 1 d . . . . .
C01F C 0.8321(2) 1.1191(3) 0.37043(9) 0.0390(8) Uani 1 1 d . . . . .
C01G C 0.6499(2) 0.8164(3) 0.61251(9) 0.0344(7) Uani 1 1 d . . . . .
C01H C 0.6860(2) 0.9791(3) 0.52094(9) 0.0384(7) Uani 1 1 d . . . . .
H01H H 0.638147 0.927197 0.513271 0.046 Uiso 1 1 calc R U . . .
C01I C 0.73101(18) 0.7524(3) 0.72512(9) 0.0317(7) Uani 1 1 d . . . . .
C01J C 0.51074(19) 0.7419(3) 0.66999(9) 0.0393(8) Uani 1 1 d . . . . .
H01J H 0.522112 0.733058 0.643095 0.047 Uiso 1 1 calc R U . . .
C01K C 0.86727(19) 0.9878(3) 0.43000(9) 0.0358(7) Uani 1 1 d . . . . .
H01K H 0.903562 0.969362 0.454066 0.043 Uiso 1 1 calc R U . . .
C01L C 0.7138(2) 0.3449(3) 0.44513(9) 0.0387(7) Uani 1 1 d . . . . .
H01L H 0.768132 0.349230 0.439546 0.046 Uiso 1 1 calc R U . . .
C01M C 0.5552(2) 0.7433(3) 0.74117(10) 0.0389(7) Uani 1 1 d . . . . .
H01M H 0.597283 0.736825 0.763617 0.047 Uiso 1 1 calc R U . . .
C01N C 0.5922(2) 0.2167(3) 0.44758(10) 0.0441(8) Uani 1 1 d . . . . .
H01N H 0.563119 0.134014 0.443479 0.053 Uiso 1 1 calc R U . . .
C01O C 0.8841(2) 1.0942(3) 0.40538(9) 0.0409(8) Uani 1 1 d . . . . .
H01O H 0.930914 1.148848 0.412668 0.049 Uiso 1 1 calc R U . . .
C01P C 0.8450(2) 0.5590(3) 0.52818(10) 0.0431(8) Uani 1 1 d . . . . .
C01Q C 0.6712(2) 0.2245(3) 0.43975(10) 0.0438(8) Uani 1 1 d . . . . .
H01Q H 0.696570 0.146669 0.430584 0.053 Uiso 1 1 calc R U . . .
C01R C 0.9266(2) 0.6228(4) 0.74696(9) 0.0417(8) Uani 1 1 d . . . . .
H01R H 0.898103 0.541774 0.751031 0.050 Uiso 1 1 calc R U . . .
C01S C 0.9284(2) 0.8464(3) 0.72042(10) 0.0423(8) Uani 1 1 d . . . . .
H01S H 0.901140 0.919888 0.705973 0.051 Uiso 1 1 calc R U . . .
C01T C 0.8080(2) 0.8095(3) 0.62282(10) 0.0422(8) Uani 1 1 d . . . . .
C01U C 0.4135(2) 0.7748(4) 0.71525(11) 0.0474(9) Uani 1 1 d . . . . .
H01U H 0.359008 0.789423 0.719717 0.057 Uiso 1 1 calc R U . . .
C01V C 0.9346(2) 0.7417(4) 0.49360(11) 0.0488(9) Uani 1 1 d . . . . .
C01W C 0.6815(2) 1.0995(3) 0.54194(10) 0.0475(9) Uani 1 1 d . . . . .
H01W H 0.630700 1.128301 0.548821 0.057 Uiso 1 1 calc R U . . .
C01X C 0.4751(2) 0.7638(4) 0.74746(11) 0.0485(9) Uani 1 1 d . . . . .
H01X H 0.462854 0.770367 0.774249 0.058 Uiso 1 1 calc R U . . .
C01Y C 0.7237(2) 0.9621(4) 0.67208(11) 0.0463(9) Uani 1 1 d . . . . .
C01Z C 0.8963(2) 0.5237(4) 0.45548(10) 0.0443(8) Uani 1 1 d . . . . .
C020 C 0.4317(2) 0.7642(4) 0.67659(11) 0.0450(8) Uani 1 1 d . . . . .
H020 H 0.389535 0.772322 0.654234 0.054 Uiso 1 1 calc R U . . .
C021 C 0.7492(2) 1.1766(4) 0.55274(10) 0.0491(9) Uani 1 1 d . . . . .
H021 H 0.745409 1.259829 0.566535 0.059 Uiso 1 1 calc R U . . .
C022 C 0.8282(2) 1.0122(4) 0.52328(10) 0.0465(9) Uani 1 1 d . . . . .
H022 H 0.879788 0.982496 0.517670 0.056 Uiso 1 1 calc R U . . .
C023 C 1.0485(2) 0.7543(4) 0.75804(11) 0.0536(10) Uani 1 1 d . . . . .
H023 H 1.104335 0.762711 0.769011 0.064 Uiso 1 1 calc R U . . .
C024 C 1.0077(2) 0.6358(4) 0.76343(10) 0.0510(9) Uani 1 1 d . . . . .
H024 H 1.035055 0.563405 0.778369 0.061 Uiso 1 1 calc R U . . .
C025 C 0.8228(2) 1.1334(4) 0.54359(11) 0.0553(10) Uani 1 1 d . . . . .
H025 H 0.870153 1.186599 0.551199 0.066 Uiso 1 1 calc R U . . .
C026 C 1.0093(2) 0.8598(4) 0.73703(11) 0.0520(9) Uani 1 1 d . . . . .
H026 H 1.037479 0.941798 0.733874 0.062 Uiso 1 1 calc R U . . .

loop_
_atom_site_aniso_label
_atom_site_aniso_U_11
_atom_site_aniso_U_22
_atom_site_aniso_U_33
_atom_site_aniso_U_23
_atom_site_aniso_U_13
_atom_site_aniso_U_12
Br01 0.0529(2) 0.0742(3) 0.02331(15) -0.00368(16) 0.00838(14) 0.00084(19)
Br02 0.03957(19) 0.0435(2) 0.0644(2) -0.01710(17) 0.00041(16) -0.01172(16)
Br03 0.03649(19) 0.0447(2) 0.0940(3) -0.0183(2) 0.01884(19) 0.00380(16)
Fe04 0.0308(2) 0.0313(2) 0.0282(2) 0.00386(18) 0.00022(17) 0.00289(18)
Fe05 0.0321(2) 0.0297(2) 0.0300(2) -0.00115(18) 0.00941(18) -0.00344(18)
Br06 0.1325(4) 0.0420(2) 0.0528(2) 0.01906(18) 0.0186(3) -0.0134(2)
O007 0.0518(14) 0.0392(12) 0.0310(11) -0.0022(9) 0.0201(10) -0.0054(11)
O008 0.0431(13) 0.0485(14) 0.0340(12) -0.0156(10) 0.0087(10) -0.0059(11)
O009 0.0452(14) 0.0574(16) 0.0433(14) 0.0132(12) 0.0018(12) 0.0002(12)
C00A 0.0207(13) 0.0307(15) 0.0248(14) 0.0004(12) 0.0034(11) 0.0049(12)
O00B 0.098(2) 0.0717(19) 0.0417(15) 0.0246(14) -0.0061(15) -0.0069(17)
O00C 0.0630(18) 0.0719(19) 0.0678(18) -0.0049(15) 0.0133(14) 0.0348(16)
O00D 0.0584(17) 0.085(2) 0.0642(17) 0.0303(15) 0.0348(15) 0.0117(15)
C00E 0.0273(15) 0.0249(14) 0.0230(14) 0.0005(11) 0.0043(12) 0.0040(12)
C00F 0.0235(14) 0.0346(16) 0.0187(13) -0.0020(12) -0.0003(11) -0.0030(12)
C00G 0.0212(14) 0.0284(15) 0.0264(14) 0.0000(12) 0.0030(11) 0.0035(12)
O00H 0.0385(15) 0.0624(18) 0.124(3) 0.0218(17) -0.0175(16) -0.0112(14)
C00I 0.0296(15) 0.0258(14) 0.0255(14) -0.0008(11) 0.0088(12) 0.0071(12)
O00J 0.110(2) 0.0369(15) 0.096(2) -0.0178(15) 0.0490(19) -0.0181(16)
C00K 0.0274(15) 0.0295(15) 0.0262(14) 0.0011(12) 0.0048(12) 0.0023(12)
C00L 0.0271(15) 0.0290(15) 0.0248(14) 0.0001(11) 0.0067(12) -0.0021(12)
C00M 0.0263(15) 0.0282(15) 0.0411(17) -0.0107(13) 0.0001(13) -0.0015(13)
C00N 0.0283(15) 0.0299(15) 0.0245(14) -0.0005(12) 0.0068(12) -0.0035(12)
C00O 0.0245(15) 0.0346(16) 0.0309(15) -0.0006(13) 0.0040(12) 0.0021(13)
C00P 0.0246(15) 0.0349(16) 0.0272(14) 0.0026(12) 0.0065(12) 0.0040(13)
C00Q 0.0406(18) 0.0391(17) 0.0205(14) 0.0011(12) 0.0034(13) 0.0062(14)
C00R 0.0325(16) 0.0339(16) 0.0275(15) -0.0041(12) 0.0024(13) 0.0031(13)
C00S 0.0373(17) 0.0310(16) 0.0322(16) -0.0006(13) 0.0052(13) 0.0016(14)
C00T 0.0334(16) 0.0314(16) 0.0263(15) 0.0009(12) 0.0040(13) 0.0026(13)
C00U 0.0247(15) 0.0373(17) 0.0292(15) -0.0014(13) 0.0052(12) -0.0019(13)
C00V 0.0224(14) 0.0273(15) 0.0279(14) -0.0013(12) 0.0032(11) 0.0001(12)
C00W 0.0277(15) 0.0306(15) 0.0273(14) 0.0018(12) 0.0080(12) 0.0003(13)
C00X 0.0293(15) 0.0290(15) 0.0236(14) 0.0005(11) 0.0028(12) 0.0011(12)
C00Y 0.0307(16) 0.0305(16) 0.0395(17) -0.0050(13) 0.0054(14) -0.0038(13)
C00Z 0.0305(16) 0.0398(17) 0.0312(16) 0.0034(13) 0.0110(13) 0.0041(14)
C010 0.0307(16) 0.0434(18) 0.0277(15) 0.0008(13) 0.0020(13) 0.0006(14)
C011 0.0293(15) 0.0343(16) 0.0256(14) -0.0040(12) 0.0055(12) -0.0061(13)
C012 0.0372(17) 0.0267(15) 0.0212(14) 0.0013(11) 0.0041(12) 0.0022(13)
C013 0.0308(16) 0.0311(16) 0.0271(14) -0.0027(12) 0.0038(12) -0.0058(13)
C014 0.0334(17) 0.0354(17) 0.0316(16) 0.0023(13) 0.0060(13) 0.0063(14)
C015 0.0310(16) 0.0269(15) 0.0321(15) -0.0027(12) 0.0087(13) -0.0017(12)
C016 0.0421(18) 0.0316(16) 0.0204(14) 0.0005(12) 0.0048(13) 0.0002(14)
C017 0.0326(16) 0.0412(18) 0.0266(15) 0.0006(13) 0.0059(13) -0.0062(14)
C018 0.0241(15) 0.0410(18) 0.0337(16) -0.0028(13) 0.0069(13) -0.0017(13)
C019 0.0310(15) 0.0329(16) 0.0256(14) -0.0026(12) 0.0078(12) -0.0047(13)
C01A 0.0312(16) 0.0376(18) 0.0427(18) 0.0012(14) 0.0087(14) -0.0087(14)
C01B 0.0293(16) 0.0371(17) 0.0347(16) -0.0066(13) 0.0040(13) 0.0053(14)
C01C 0.050(2) 0.0386(18) 0.0280(16) 0.0063(13) 0.0056(14) 0.0160(16)
C01D 0.0388(18) 0.0367(18) 0.0426(18) -0.0005(14) 0.0059(15) -0.0065(15)
C01E 0.0309(16) 0.0416(18) 0.0273(15) -0.0114(13) 0.0070(13) -0.0064(14)
C01F 0.064(2) 0.0235(15) 0.0332(17) 0.0050(13) 0.0189(16) 0.0065(15)
C01G 0.0408(18) 0.0289(16) 0.0354(17) 0.0037(13) 0.0116(15) -0.0015(14)
C01H 0.0433(19) 0.0332(17) 0.0397(18) -0.0031(14) 0.0100(15) -0.0044(14)
C01I 0.0349(17) 0.0310(16) 0.0303(16) -0.0009(13) 0.0094(13) -0.0039(13)
C01J 0.0348(18) 0.052(2) 0.0335(17) -0.0011(15) 0.0112(14) -0.0002(15)
C01K 0.0429(18) 0.0309(16) 0.0324(16) 0.0013(13) 0.0019(14) 0.0004(14)
C01L 0.0415(18) 0.0367(18) 0.0396(18) 0.0000(14) 0.0115(15) 0.0040(15)
C01M 0.0399(18) 0.0425(19) 0.0356(17) -0.0048(14) 0.0102(15) 0.0007(15)
C01N 0.054(2) 0.0280(17) 0.048(2) 0.0018(15) 0.0009(17) -0.0084(16)
C01O 0.051(2) 0.0326(17) 0.0406(18) 0.0007(14) 0.0125(16) -0.0071(15)
C01P 0.052(2) 0.0393(19) 0.0349(18) 0.0002(15) -0.0056(15) -0.0015(16)
C01Q 0.057(2) 0.0295(17) 0.0454(19) -0.0032(14) 0.0092(17) 0.0063(16)
C01R 0.0395(19) 0.045(2) 0.0392(18) -0.0073(15) 0.0022(15) -0.0057(16)
C01S 0.0375(18) 0.0434(19) 0.0457(19) -0.0077(15) 0.0051(15) -0.0080(15)
C01T 0.0410(19) 0.046(2) 0.0409(18) 0.0105(15) 0.0107(16) 0.0043(16)
C01U 0.0325(18) 0.049(2) 0.062(2) -0.0095(18) 0.0145(17) 0.0052(16)
C01V 0.039(2) 0.039(2) 0.064(2) 0.0146(17) -0.0052(18) 0.0037(16)
C01W 0.057(2) 0.0363(19) 0.054(2) -0.0075(16) 0.0233(18) 0.0037(17)
C01X 0.045(2) 0.058(2) 0.048(2) -0.0100(17) 0.0257(18) 0.0046(17)
C01Y 0.054(2) 0.038(2) 0.052(2) -0.0044(16) 0.0219(17) -0.0132(16)
C01Z 0.0398(19) 0.048(2) 0.0430(19) 0.0059(16) -0.0011(16) 0.0132(17)
C020 0.0324(18) 0.055(2) 0.048(2) 0.0020(17) 0.0071(15) 0.0053(16)
C021 0.067(3) 0.041(2) 0.0410(19) -0.0131(16) 0.0137(18) -0.0043(18)
C022 0.0409(19) 0.054(2) 0.0456(19) -0.0172(17) 0.0107(16) -0.0082(17)
C023 0.0345(19) 0.071(3) 0.054(2) -0.026(2) 0.0031(17) -0.0083(19)
C024 0.048(2) 0.057(2) 0.044(2) -0.0108(17) -0.0057(17) 0.0052(18)
C025 0.058(2) 0.057(2) 0.050(2) -0.0237(18) 0.0055(18) -0.018(2)
C026 0.041(2) 0.054(2) 0.062(2) -0.0155(19) 0.0080(18) -0.0172(18)

loop_
_atom_type_symbol
_atom_type_description
_atom_type_scat_dispersion_real
_atom_type_scat_dispersion_imag
_atom_type_scat_source
C C 0.0033 0.0016 'International Tables Vol C Tables 4.2.6.8 and 6.1.1.4'
H H 0.0000 0.0000 'International Tables Vol C Tables 4.2.6.8 and 6.1.1.4'
Br Br -0.2901 2.4595 'International Tables Vol C Tables 4.2.6.8 and 6.1.1.4'
Fe Fe 0.3463 0.8444 'International Tables Vol C Tables 4.2.6.8 and 6.1.1.4'
N N 0.0061 0.0033 'International Tables Vol C Tables 4.2.6.8 and 6.1.1.4'
O O 0.0106 0.0060 'International Tables Vol C Tables 4.2.6.8 and 6.1.1.4'

loop_
_exptl_crystal_face_index_h
_exptl_crystal_face_index_k
_exptl_crystal_face_index_l
_exptl_crystal_face_perp_dist
-8 5 -37 0.1754
0 7 -3 0.1020
7 10 26 0.1153
9 -2 40 0.1813
0 -7 1 0.0715
-7 -10 -27 0.0684
-23 1 19 0.0269
3 0 -4 0.0544
9 -4 38 0.1816
-3 0 4 0.0268
23 -1 -16 0.0648
23 -3 -1 0.0976

loop_
_geom_angle_atom_site_label_1
_geom_angle_atom_site_label_2
_geom_angle_atom_site_label_3
_geom_angle
_geom_angle_site_symmetry_1
_geom_angle_site_symmetry_3
_geom_angle_publ_flag
C00A Fe04 C00K 39.28(10) . . ?
C00A Fe04 C00T 62.87(10) . . ?
C00A Fe04 C00X 66.62(10) . . ?
C00G Fe04 C00A 40.30(11) . . ?
C00G Fe04 C00K 66.70(11) . . ?
C00G Fe04 C00T 63.11(10) . . ?
C00G Fe04 C00X 39.79(10) . . ?
C00K Fe04 C00T 37.66(10) . . ?
C00X Fe04 C00K 65.97(11) . . ?
C00X Fe04 C00T 37.30(10) . . ?
C01P Fe04 C00A 130.37(13) . . ?
C01P Fe04 C00G 140.08(13) . . ?
C01P Fe04 C00K 91.20(13) . . ?
C01P Fe04 C00T 78.96(13) . . ?
C01P Fe04 C00X 101.54(13) . . ?
C01V Fe04 C00A 131.07(14) . . ?
C01V Fe04 C00G 97.99(13) . . ?
C01V Fe04 C00K 163.42(13) . . ?
C01V Fe04 C00T 130.63(14) . . ?
C01V Fe04 C00X 98.34(14) . . ?
C01V Fe04 C01P 97.53(16) . . ?
C01V Fe04 C01Z 90.32(17) . . ?
C01Z Fe04 C00A 92.28(13) . . ?
C01Z Fe04 C00G 118.89(13) . . ?
C01Z Fe04 C00K 102.53(14) . . ?
C01Z Fe04 C00T 139.05(14) . . ?
C01Z Fe04 C00X 157.77(13) . . ?
C01Z Fe04 C01P 97.53(15) . . ?
C00L Fe05 C00N 40.12(10) . . ?
C00L Fe05 C011 67.03(11) . . ?
C00L Fe05 C019 39.60(11) . . ?
C00L Fe05 C01I 63.51(10) . . ?
C00N Fe05 C011 39.75(11) . . ?
C00N Fe05 C019 66.50(11) . . ?
C00N Fe05 C01I 63.17(10) . . ?
C011 Fe05 C019 66.32(11) . . ?
C011 Fe05 C01I 37.65(10) . . ?
C019 Fe05 C01I 37.89(10) . . ?
C01G Fe05 C00L 94.87(12) . . ?
C01G Fe05 C00N 125.77(12) . . ?
C01G Fe05 C011 161.84(12) . . ?
C01G Fe05 C019 99.07(12) . . ?
C01G Fe05 C01I 133.63(12) . . ?
C01G Fe05 C01T 92.55(14) . . ?
C01G Fe05 C01Y 93.05(16) . . ?
C01T Fe05 C00L 123.70(13) . . ?
C01T Fe05 C00N 93.64(13) . . ?
C01T Fe05 C011 98.77(13) . . ?
C01T Fe05 C019 160.13(13) . . ?
C01T Fe05 C01I 133.79(13) . . ?
C01T Fe05 C01Y 100.05(15) . . ?
C01Y Fe05 C00L 134.99(13) . . ?
C01Y Fe05 C00N 138.21(14) . . ?
C01Y Fe05 C011 98.85(14) . . ?
C01Y Fe05 C019 95.39(13) . . ?
C01Y Fe05 C01I 79.33(13) . . ?
C00E C00A Fe04 130.00(18) . . ?
C00G C00A Fe04 69.45(15) . . ?
C00G C00A C00E 124.5(2) . . ?
C00K C00A Fe04 72.66(16) . . ?
C00K C00A C00E 126.4(2) . . ?
C00K C00A C00G 108.7(2) . . ?
C00O C00E C00A 121.5(2) . . ?
C00O C00E C00P 119.0(2) . . ?
C00P C00E C00A 119.3(2) . . ?
C00U C00F C00N 119.4(2) . . ?
C00U C00F C013 118.0(3) . . ?
C013 C00F C00N 122.2(3) . . ?
C00A C00G Fe04 70.26(15) . . ?
C00A C00G C00I 124.1(2) . . ?
C00A C00G C00X 107.9(2) . . ?
C00I C00G Fe04 132.98(19) . . ?
C00X C00G Fe04 72.32(16) . . ?
C00X C00G C00I 126.7(2) . . ?
C014 C00I C00G 117.8(3) . . ?
C01K C00I C00G 124.0(3) . . ?
C01K C00I C014 118.2(3) . . ?
C00A C00K Fe04 68.06(15) . . ?
C00A C00K C00T 108.0(2) . . ?
C00A C00K C012 126.8(2) . . ?
C00T C00K Fe04 80.51(17) . . ?
C012 C00K Fe04 130.9(2) . . ?
C012 C00K C00T 122.9(2) . . ?
C00N C00L Fe05 70.61(16) . . ?
C00N C00L C00V 125.6(2) . . ?
C00V C00L Fe05 129.65(19) . . ?
C019 C00L Fe05 72.20(16) . . ?
C019 C00L C00N 108.4(2) . . ?
C019 C00L C00V 125.4(2) . . ?
C00R C00M Br02 119.5(2) . . ?
C01A C00M Br02 118.9(2) . . ?
C01A C00M C00R 121.6(3) . . ?
C00F C00N Fe05 132.39(19) . . ?
C00L C00N Fe05 69.27(16) . . ?
C00L C00N C00F 126.5(2) . . ?
C011 C00N Fe05 70.61(17) . . ?
C011 C00N C00F 125.1(2) . . ?
C011 C00N C00L 107.8(2) . . ?
C00E C00O H00O 119.5 . . ?
C00E C00O C00Z 121.1(3) . . ?
C00Z C00O H00O 119.5 . . ?
C00E C00P H00P 119.8 . . ?
C010 C00P C00E 120.4(3) . . ?
C010 C00P H00P 119.8 . . ?
C00Z C00Q Br01 118.9(2) . . ?
C00Z C00Q C010 121.6(3) . . ?
C010 C00Q Br01 119.4(2) . . ?
C00M C00R H00R 120.4 . . ?
C00M C00R C00W 119.2(3) . . ?
C00W C00R H00R 120.4 . . ?
C012 C00S H00S 119.7 . . ?
C01D C00S H00S 119.7 . . ?
C01D C00S C012 120.6(3) . . ?
O007 C00T Fe04 135.4(2) . . ?
O007 C00T C00K 127.6(3) . . ?
O007 C00T C00X 128.2(3) . . ?
C00K C00T Fe04 61.83(15) . . ?
C00X C00T Fe04 61.43(15) . . ?
C00X C00T C00K 103.9(2) . . ?
C00F C00U H00U 119.6 . . ?
C00Y C00U C00F 120.9(3) . . ?
C00Y C00U H00U 119.6 . . ?
C00W C00V C00L 123.1(2) . . ?
C017 C00V C00L 118.1(2) . . ?
C017 C00V C00W 118.8(3) . . ?
C00R C00W C00V 120.5(3) . . ?
C00R C00W H00W 119.7 . . ?
C00V C00W H00W 119.7 . . ?
C00G C00X Fe04 67.89(15) . . ?
C00G C00X C00T 108.6(2) . . ?
C00G C00X C016 126.1(3) . . ?
C00T C00X Fe04 81.27(17) . . ?
C00T C00X C016 121.3(2) . . ?
C016 C00X Fe04 135.2(2) . . ?
C00U C00Y H00Y 120.1 . . ?
C01B C00Y C00U 119.7(3) . . ?
C01B C00Y H00Y 120.1 . . ?
C00O C00Z H00Z 120.7 . . ?
C00Q C00Z C00O 118.7(3) . . ?
C00Q C00Z H00Z 120.7 . . ?
C00P C010 H010 120.4 . . ?
C00Q C010 C00P 119.3(3) . . ?
C00Q C010 H010 120.4 . . ?
C00N C011 Fe05 69.65(16) . . ?
C00N C011 C01E 125.0(3) . . ?
C00N C011 C01I 108.8(2) . . ?
C01E C011 Fe05 132.4(2) . . ?
C01I C011 Fe05 81.47(17) . . ?
C01I C011 C01E 122.6(2) . . ?
C00S C012 C00K 118.3(3) . . ?
C01L C012 C00K 123.1(3) . . ?
C01L C012 C00S 118.5(3) . . ?
C00F C013 H013 119.3 . . ?
C018 C013 C00F 121.4(3) . . ?
C018 C013 H013 119.3 . . ?
C00I C014 H014 119.7 . . ?
C01C C014 C00I 120.6(3) . . ?
C01C C014 H014 119.7 . . ?
C01J C015 C019 123.0(3) . . ?
C01J C015 C01M 118.2(3) . . ?
C01M C015 C019 118.7(3) . . ?
C01H C016 C00X 117.0(3) . . ?
C022 C016 C00X 125.6(3) . . ?
C022 C016 C01H 117.3(3) . . ?
C00V C017 H017 119.5 . . ?
C01A C017 C00V 121.0(3) . . ?
C01A C017 H017 119.5 . . ?
C013 C018 H018 120.5 . . ?
C013 C018 C01B 119.0(3) . . ?
C01B C018 H018 120.5 . . ?
C00L C019 Fe05 68.20(15) . . ?
C00L C019 C015 126.3(3) . . ?
C00L C019 C01I 108.5(2) . . ?
C015 C019 Fe05 129.4(2) . . ?
C015 C019 C01I 123.4(2) . . ?
C01I C019 Fe05 80.43(16) . . ?
C00M C01A C017 119.0(3) . . ?
C00M C01A H01A 120.5 . . ?
C017 C01A H01A 120.5 . . ?
C00Y C01B Br03 118.5(2) . . ?
C00Y C01B C018 121.0(3) . . ?
C018 C01B Br03 120.4(2) . . ?
C014 C01C H01C 120.2 . . ?
C01F C01C C014 119.5(3) . . ?
C01F C01C H01C 120.2 . . ?
C00S C01D H01D 120.0 . . ?
C01N C01D C00S 120.0(3) . . ?
C01N C01D H01D 120.0 . . ?
C01R C01E C011 118.3(3) . . ?
C01S C01E C011 122.8(3) . . ?
C01S C01E C01R 118.9(3) . . ?
C01C C01F Br06 119.7(2) . . ?
C01C C01F C01O 121.2(3) . . ?
C01O C01F Br06 119.1(3) . . ?
O009 C01G Fe05 176.1(3) . . ?
C016 C01H H01H 119.5 . . ?
C01W C01H C016 120.9(3) . . ?
C01W C01H H01H 119.5 . . ?
O008 C01I Fe05 134.2(2) . . ?
O008 C01I C011 127.4(3) . . ?
O008 C01I C019 128.9(3) . . ?
C011 C01I Fe05 60.88(15) . . ?
C011 C01I C019 103.1(2) . . ?
C019 C01I Fe05 61.68(14) . . ?
C015 C01J H01J 119.5 . . ?
C020 C01J C015 121.1(3) . . ?
C020 C01J H01J 119.5 . . ?
C00I C01K H01K 119.3 . . ?
C00I C01K C01O 121.3(3) . . ?
C01O C01K H01K 119.3 . . ?
C012 C01L H01L 119.8 . . ?
C01Q C01L C012 120.4(3) . . ?
C01Q C01L H01L 119.8 . . ?
C015 C01M H01M 119.9 . . ?
C01X C01M C015 120.2(3) . . ?
C01X C01M H01M 119.9 . . ?
C01D C01N H01N 120.0 . . ?
C01D C01N C01Q 120.0(3) . . ?
C01Q C01N H01N 120.0 . . ?
C01F C01O C01K 119.1(3) . . ?
C01F C01O H01O 120.5 . . ?
C01K C01O H01O 120.5 . . ?
O00B C01P Fe04 177.3(3) . . ?
C01L C01Q H01Q 119.8 . . ?
C01N C01Q C01L 120.5(3) . . ?
C01N C01Q H01Q 119.8 . . ?
C01E C01R H01R 119.8 . . ?
C01E C01R C024 120.3(3) . . ?
C024 C01R H01R 119.8 . . ?
C01E C01S H01S 119.6 . . ?
C026 C01S C01E 120.7(3) . . ?
C026 C01S H01S 119.6 . . ?
O00D C01T Fe05 178.9(3) . . ?
C01X C01U H01U 120.4 . . ?
C020 C01U H01U 120.4 . . ?
C020 C01U C01X 119.3(3) . . ?
O00H C01V Fe04 177.7(3) . . ?
C01H C01W H01W 119.7 . . ?
C021 C01W C01H 120.6(3) . . ?
C021 C01W H01W 119.7 . . ?
C01M C01X H01X 119.6 . . ?
C01U C01X C01M 120.7(3) . . ?
C01U C01X H01X 119.6 . . ?
O00J C01Y Fe05 177.1(3) . . ?
O00C C01Z Fe04 177.8(3) . . ?
C01J C020 H020 119.7 . . ?
C01U C020 C01J 120.5(3) . . ?
C01U C020 H020 119.7 . . ?
C01W C021 H021 120.2 . . ?
C01W C021 C025 119.7(3) . . ?
C025 C021 H021 120.2 . . ?
C016 C022 H022 119.3 . . ?
C025 C022 C016 121.3(3) . . ?
C025 C022 H022 119.3 . . ?
C024 C023 H023 119.7 . . ?
C026 C023 H023 119.7 . . ?
C026 C023 C024 120.6(3) . . ?
C01R C024 H024 120.1 . . ?
C023 C024 C01R 119.7(4) . . ?
C023 C024 H024 120.1 . . ?
C021 C025 C022 120.2(3) . . ?
C021 C025 H025 119.9 . . ?
C022 C025 H025 119.9 . . ?
C01S C026 H026 120.2 . . ?
C023 C026 C01S 119.7(3) . . ?
C023 C026 H026 120.2 . . ?

loop_
_geom_bond_atom_site_label_1
_geom_bond_atom_site_label_2
_geom_bond_distance
_geom_bond_site_symmetry_2
_geom_bond_publ_flag
Br01 C00Q 1.900(3) . ?
Br02 C00M 1.907(3) . ?
Br03 C01B 1.902(3) . ?
Fe04 C00A 2.094(3) . ?
Fe04 C00G 2.084(3) . ?
Fe04 C00K 2.155(3) . ?
Fe04 C00T 2.412(3) . ?
Fe04 C00X 2.143(3) . ?
Fe04 C01P 1.815(3) . ?
Fe04 C01V 1.784(4) . ?
Fe04 C01Z 1.795(4) . ?
Fe05 C00L 2.086(3) . ?
Fe05 C00N 2.104(3) . ?
Fe05 C011 2.117(3) . ?
Fe05 C019 2.139(3) . ?
Fe05 C01G 1.798(3) . ?
Fe05 C01I 2.397(3) . ?
Fe05 C01T 1.799(3) . ?
Fe05 C01Y 1.805(4) . ?
Br06 C01F 1.888(3) . ?
O007 C00T 1.223(3) . ?
O008 C01I 1.224(3) . ?
O009 C01G 1.138(4) . ?
C00A C00E 1.490(4) . ?
C00A C00G 1.439(4) . ?
C00A C00K 1.430(4) . ?
O00B C01P 1.129(4) . ?
O00C C01Z 1.135(4) . ?
O00D C01T 1.133(4) . ?
C00E C00O 1.387(4) . ?
C00E C00P 1.390(4) . ?
C00F C00N 1.488(4) . ?
C00F C00U 1.393(4) . ?
C00F C013 1.400(4) . ?
C00G C00I 1.491(4) . ?
C00G C00X 1.439(4) . ?
O00H C01V 1.142(4) . ?
C00I C014 1.398(4) . ?
C00I C01K 1.381(4) . ?
O00J C01Y 1.132(4) . ?
C00K C00T 1.494(4) . ?
C00K C012 1.472(4) . ?
C00L C00N 1.437(4) . ?
C00L C00V 1.485(4) . ?
C00L C019 1.432(4) . ?
C00M C00R 1.378(4) . ?
C00M C01A 1.372(4) . ?
C00N C011 1.435(4) . ?
C00O H00O 0.9500 . ?
C00O C00Z 1.389(4) . ?
C00P H00P 0.9500 . ?
C00P C010 1.387(4) . ?
C00Q C00Z 1.375(4) . ?
C00Q C010 1.378(4) . ?
C00R H00R 0.9500 . ?
C00R C00W 1.385(4) . ?
C00S H00S 0.9500 . ?
C00S C012 1.398(4) . ?
C00S C01D 1.383(4) . ?
C00T C00X 1.478(4) . ?
C00U H00U 0.9500 . ?
C00U C00Y 1.380(4) . ?
C00V C00W 1.392(4) . ?
C00V C017 1.389(4) . ?
C00W H00W 0.9500 . ?
C00X C016 1.485(4) . ?
C00Y H00Y 0.9500 . ?
C00Y C01B 1.374(4) . ?
C00Z H00Z 0.9500 . ?
C010 H010 0.9500 . ?
C011 C01E 1.488(4) . ?
C011 C01I 1.480(4) . ?
C012 C01L 1.387(4) . ?
C013 H013 0.9500 . ?
C013 C018 1.376(4) . ?
C014 H014 0.9500 . ?
C014 C01C 1.386(4) . ?
C015 C019 1.482(4) . ?
C015 C01J 1.389(4) . ?
C015 C01M 1.393(4) . ?
C016 C01H 1.392(4) . ?
C016 C022 1.389(4) . ?
C017 H017 0.9500 . ?
C017 C01A 1.384(4) . ?
C018 H018 0.9500 . ?
C018 C01B 1.384(4) . ?
C019 C01I 1.492(4) . ?
C01A H01A 0.9500 . ?
C01C H01C 0.9500 . ?
C01C C01F 1.370(5) . ?
C01D H01D 0.9500 . ?
C01D C01N 1.376(5) . ?
C01E C01R 1.385(4) . ?
C01E C01S 1.384(4) . ?
C01F C01O 1.370(4) . ?
C01H H01H 0.9500 . ?
C01H C01W 1.390(4) . ?
C01J H01J 0.9500 . ?
C01J C020 1.381(4) . ?
C01K H01K 0.9500 . ?
C01K C01O 1.389(4) . ?
C01L H01L 0.9500 . ?
C01L C01Q 1.382(5) . ?
C01M H01M 0.9500 . ?
C01M C01X 1.393(4) . ?
C01N H01N 0.9500 . ?
C01N C01Q 1.377(5) . ?
C01O H01O 0.9500 . ?
C01Q H01Q 0.9500 . ?
C01R H01R 0.9500 . ?
C01R C024 1.385(5) . ?
C01S H01S 0.9500 . ?
C01S C026 1.383(5) . ?
C01U H01U 0.9500 . ?
C01U C01X 1.378(5) . ?
C01U C020 1.375(5) . ?
C01W H01W 0.9500 . ?
C01W C021 1.363(5) . ?
C01X H01X 0.9500 . ?
C020 H020 0.9500 . ?
C021 H021 0.9500 . ?
C021 C025 1.372(5) . ?
C022 H022 0.9500 . ?
C022 C025 1.386(5) . ?
C023 H023 0.9500 . ?
C023 C024 1.378(5) . ?
C023 C026 1.368(5) . ?
C024 H024 0.9500 . ?
C025 H025 0.9500 . ?
C026 H026 0.9500 . ?

loop_
_geom_torsion_atom_site_label_1
_geom_torsion_atom_site_label_2
_geom_torsion_atom_site_label_3
_geom_torsion_atom_site_label_4
_geom_torsion
_geom_torsion_site_symmetry_1
_geom_torsion_site_symmetry_2
_geom_torsion_site_symmetry_3
_geom_torsion_site_symmetry_4
_geom_torsion_publ_flag
Br01 C00Q C00Z C00O -177.5(2) . . . . ?
Br01 C00Q C010 C00P 176.9(2) . . . . ?
Br02 C00M C00R C00W 178.3(2) . . . . ?
Br02 C00M C01A C017 -177.9(2) . . . . ?
Fe04 C00A C00E C00O -43.4(4) . . . . ?
Fe04 C00A C00E C00P 141.9(2) . . . . ?
Fe04 C00A C00G C00I 129.2(3) . . . . ?
Fe04 C00A C00G C00X -62.93(18) . . . . ?
Fe04 C00A C00K C00T 71.47(19) . . . . ?
Fe04 C00A C00K C012 -125.5(3) . . . . ?
Fe04 C00G C00I C014 142.2(2) . . . . ?
Fe04 C00G C00I C01K -39.7(4) . . . . ?
Fe04 C00G C00X C00T -72.0(2) . . . . ?
Fe04 C00G C00X C016 130.7(3) . . . . ?
Fe04 C00K C00T O007 -127.3(3) . . . . ?
Fe04 C00K C00T C00X 46.29(19) . . . . ?
Fe04 C00K C012 C00S 146.2(2) . . . . ?
Fe04 C00K C012 C01L -37.2(4) . . . . ?
Fe04 C00T C00X C00G 63.06(18) . . . . ?
Fe04 C00T C00X C016 -138.3(3) . . . . ?
Fe04 C00X C016 C01H -151.8(2) . . . . ?
Fe04 C00X C016 C022 30.6(5) . . . . ?
Fe05 C00L C00N C00F -128.1(3) . . . . ?
Fe05 C00L C00N C011 60.36(19) . . . . ?
Fe05 C00L C00V C00W 29.7(4) . . . . ?
Fe05 C00L C00V C017 -152.4(2) . . . . ?
Fe05 C00L C019 C015 123.6(3) . . . . ?
Fe05 C00L C019 C01I -71.2(2) . . . . ?
Fe05 C00N C011 C01E -128.2(3) . . . . ?
Fe05 C00N C011 C01I 72.9(2) . . . . ?
Fe05 C011 C01E C01R -153.3(2) . . . . ?
Fe05 C011 C01E C01S 26.4(4) . . . . ?
Fe05 C011 C01I O008 -125.3(3) . . . . ?
Fe05 C011 C01I C019 46.58(19) . . . . ?
Fe05 C019 C01I O008 125.6(3) . . . . ?
Fe05 C019 C01I C011 -46.12(19) . . . . ?
Br06 C01F C01O C01K -180.0(2) . . . . ?
O007 C00T C00X Fe04 127.1(3) . . . . ?
O007 C00T C00X C00G -169.9(3) . . . . ?
O007 C00T C00X C016 -11.2(5) . . . . ?
C00A C00E C00O C00Z -175.2(3) . . . . ?
C00A C00E C00P C010 174.8(3) . . . . ?
C00A C00G C00I C014 48.0(4) . . . . ?
C00A C00G C00I C01K -133.9(3) . . . . ?
C00A C00G C00X Fe04 61.60(18) . . . . ?
C00A C00G C00X C00T -10.4(3) . . . . ?
C00A C00G C00X C016 -167.7(3) . . . . ?
C00A C00K C00T Fe04 -63.09(18) . . . . ?
C00A C00K C00T O007 169.6(3) . . . . ?
C00A C00K C00T C00X -16.8(3) . . . . ?
C00A C00K C012 C00S -122.1(3) . . . . ?
C00A C00K C012 C01L 54.5(4) . . . . ?
C00E C00A C00G Fe04 -125.1(3) . . . . ?
C00E C00A C00G C00I 4.1(4) . . . . ?
C00E C00A C00G C00X 171.9(2) . . . . ?
C00E C00A C00K Fe04 127.3(3) . . . . ?
C00E C00A C00K C00T -161.2(3) . . . . ?
C00E C00A C00K C012 1.9(4) . . . . ?
C00E C00O C00Z C00Q 0.3(4) . . . . ?
C00E C00P C010 C00Q 0.8(4) . . . . ?
C00F C00N C011 Fe05 128.8(3) . . . . ?
C00F C00N C011 C01E 0.6(4) . . . . ?
C00F C00N C011 C01I -158.3(3) . . . . ?
C00F C00U C00Y C01B 0.7(4) . . . . ?
C00F C013 C018 C01B 0.1(4) . . . . ?
C00G C00A C00E C00O 47.7(4) . . . . ?
C00G C00A C00E C00P -127.0(3) . . . . ?
C00G C00A C00K Fe04 -60.40(18) . . . . ?
C00G C00A C00K C00T 11.1(3) . . . . ?
C00G C00A C00K C012 174.1(3) . . . . ?
C00G C00I C014 C01C 178.5(3) . . . . ?
C00G C00I C01K C01O -177.6(3) . . . . ?
C00G C00X C016 C01H 114.0(3) . . . . ?
C00G C00X C016 C022 -63.6(4) . . . . ?
C00I C00G C00X Fe04 -130.9(3) . . . . ?
C00I C00G C00X C00T 157.1(3) . . . . ?
C00I C00G C00X C016 -0.3(5) . . . . ?
C00I C014 C01C C01F -0.6(4) . . . . ?
C00I C01K C01O C01F -0.9(5) . . . . ?
C00K C00A C00E C00O -141.2(3) . . . . ?
C00K C00A C00E C00P 44.1(4) . . . . ?
C00K C00A C00G Fe04 62.42(19) . . . . ?
C00K C00A C00G C00I -168.4(2) . . . . ?
C00K C00A C00G C00X -0.5(3) . . . . ?
C00K C00T C00X Fe04 -46.52(19) . . . . ?
C00K C00T C00X C00G 16.5(3) . . . . ?
C00K C00T C00X C016 175.2(2) . . . . ?
C00K C012 C01L C01Q -175.5(3) . . . . ?
C00L C00N C011 Fe05 -59.52(19) . . . . ?
C00L C00N C011 C01E 172.3(3) . . . . ?
C00L C00N C011 C01I 13.4(3) . . . . ?
C00L C00V C00W C00R 178.1(3) . . . . ?
C00L C00V C017 C01A -177.7(3) . . . . ?
C00L C019 C01I Fe05 63.03(18) . . . . ?
C00L C019 C01I O008 -171.4(3) . . . . ?
C00L C019 C01I C011 16.9(3) . . . . ?
C00M C00R C00W C00V -0.1(4) . . . . ?
C00N C00F C00U C00Y -173.6(3) . . . . ?
C00N C00F C013 C018 173.1(3) . . . . ?
C00N C00L C00V C00W -63.9(4) . . . . ?
C00N C00L C00V C017 113.9(3) . . . . ?
C00N C00L C019 Fe05 61.71(19) . . . . ?
C00N C00L C019 C015 -174.7(3) . . . . ?
C00N C00L C019 C01I -9.5(3) . . . . ?
C00N C011 C01E C01R -59.6(4) . . . . ?
C00N C011 C01E C01S 120.1(3) . . . . ?
C00N C011 C01I Fe05 -65.01(19) . . . . ?
C00N C011 C01I O008 169.7(3) . . . . ?
C00N C011 C01I C019 -18.4(3) . . . . ?
C00O C00E C00P C010 -0.1(4) . . . . ?
C00P C00E C00O C00Z -0.5(4) . . . . ?
C00R C00M C01A C017 0.8(5) . . . . ?
C00S C012 C01L C01Q 1.1(4) . . . . ?
C00S C01D C01N C01Q 0.0(5) . . . . ?
C00T C00K C012 C00S 38.7(4) . . . . ?
C00T C00K C012 C01L -144.8(3) . . . . ?
C00T C00X C016 C01H -40.7(4) . . . . ?
C00T C00X C016 C022 141.7(3) . . . . ?
C00U C00F C00N Fe05 -130.8(3) . . . . ?
C00U C00F C00N C00L -36.3(4) . . . . ?
C00U C00F C00N C011 133.9(3) . . . . ?
C00U C00F C013 C018 -0.2(4) . . . . ?
C00U C00Y C01B Br03 177.7(2) . . . . ?
C00U C00Y C01B C018 -0.8(5) . . . . ?
C00V C00L C00N Fe05 125.5(3) . . . . ?
C00V C00L C00N C00F -2.6(4) . . . . ?
C00V C00L C00N C011 -174.2(3) . . . . ?
C00V C00L C019 Fe05 -126.5(3) . . . . ?
C00V C00L C019 C015 -2.8(5) . . . . ?
C00V C00L C019 C01I 162.4(3) . . . . ?
C00V C017 C01A C00M -0.8(5) . . . . ?
C00W C00V C017 C01A 0.2(4) . . . . ?
C00X C00G C00I C014 -117.6(3) . . . . ?
C00X C00G C00I C01K 60.5(4) . . . . ?
C00X C016 C01H C01W -177.1(3) . . . . ?
C00X C016 C022 C025 175.7(3) . . . . ?
C00Z C00Q C010 C00P -1.1(5) . . . . ?
C010 C00Q C00Z C00O 0.5(5) . . . . ?
C011 C01E C01R C024 177.1(3) . . . . ?
C011 C01E C01S C026 -177.4(3) . . . . ?
C012 C00K C00T Fe04 133.1(3) . . . . ?
C012 C00K C00T O007 5.7(5) . . . . ?
C012 C00K C00T C00X 179.3(2) . . . . ?
C012 C00S C01D C01N 1.4(5) . . . . ?
C012 C01L C01Q C01N 0.2(5) . . . . ?
C013 C00F C00N Fe05 56.0(4) . . . . ?
C013 C00F C00N C00L 150.5(3) . . . . ?
C013 C00F C00N C011 -39.3(4) . . . . ?
C013 C00F C00U C00Y -0.2(4) . . . . ?
C013 C018 C01B Br03 -178.0(2) . . . . ?
C013 C018 C01B C00Y 0.4(5) . . . . ?
C014 C00I C01K C01O 0.5(4) . . . . ?
C014 C01C C01F Br06 -179.3(2) . . . . ?
C014 C01C C01F C01O 0.2(5) . . . . ?
C015 C019 C01I Fe05 -131.2(3) . . . . ?
C015 C019 C01I O008 -5.6(5) . . . . ?
C015 C019 C01I C011 -177.4(3) . . . . ?
C015 C01J C020 C01U -1.3(5) . . . . ?
C015 C01M C01X C01U -0.6(5) . . . . ?
C016 C01H C01W C021 0.9(5) . . . . ?
C016 C022 C025 C021 1.4(6) . . . . ?
C017 C00V C00W C00R 0.2(4) . . . . ?
C019 C00L C00N Fe05 -62.73(19) . . . . ?
C019 C00L C00N C00F 169.2(3) . . . . ?
C019 C00L C00N C011 -2.4(3) . . . . ?
C019 C00L C00V C00W 125.6(3) . . . . ?
C019 C00L C00V C017 -56.5(4) . . . . ?
C019 C015 C01J C020 178.1(3) . . . . ?
C019 C015 C01M C01X -177.3(3) . . . . ?
C01A C00M C00R C00W -0.4(4) . . . . ?
C01C C01F C01O C01K 0.5(5) . . . . ?
C01D C00S C012 C00K 174.8(3) . . . . ?
C01D C00S C012 C01L -1.9(4) . . . . ?
C01D C01N C01Q C01L -0.8(5) . . . . ?
C01E C011 C01I Fe05 135.5(3) . . . . ?
C01E C011 C01I O008 10.2(5) . . . . ?
C01E C011 C01I C019 -177.9(3) . . . . ?
C01E C01R C024 C023 1.1(5) . . . . ?
C01E C01S C026 C023 -0.4(5) . . . . ?
C01H C016 C022 C025 -1.9(5) . . . . ?
C01H C01W C021 C025 -1.5(5) . . . . ?
C01I C011 C01E C01R 96.5(4) . . . . ?
C01I C011 C01E C01S -83.8(4) . . . . ?
C01J C015 C019 Fe05 45.0(4) . . . . ?
C01J C015 C019 C00L -45.4(5) . . . . ?
C01J C015 C019 C01I 151.5(3) . . . . ?
C01J C015 C01M C01X -0.2(5) . . . . ?
C01K C00I C014 C01C 0.3(4) . . . . ?
C01M C015 C019 Fe05 -138.0(3) . . . . ?
C01M C015 C019 C00L 131.6(3) . . . . ?
C01M C015 C019 C01I -31.5(4) . . . . ?
C01M C015 C01J C020 1.1(5) . . . . ?
C01R C01E C01S C026 2.3(5) . . . . ?
C01S C01E C01R C024 -2.6(5) . . . . ?
C01W C021 C025 C022 0.3(6) . . . . ?
C01X C01U C020 C01J 0.5(5) . . . . ?
C020 C01U C01X C01M 0.5(5) . . . . ?
C022 C016 C01H C01W 0.7(5) . . . . ?
C024 C023 C026 C01S -1.2(5) . . . . ?
C026 C023 C024 C01R 0.9(5) . . . . ?

loop_
_exptl_oxdiff_crystal_face_indexfrac_h
_exptl_oxdiff_crystal_face_indexfrac_k
_exptl_oxdiff_crystal_face_indexfrac_l
_exptl_oxdiff_crystal_face_x
_exptl_oxdiff_crystal_face_y
_exptl_oxdiff_crystal_face_z
-8.0000 5.0000 -37.0000 -0.0651 -0.0107 0.9760
0.0000 7.0000 -3.0001 -0.4587 -0.0468 0.2091
6.5999 10.3506 26.4035 -0.9083 -0.0715 -0.4121
8.9952 -1.6282 40.0824 -0.1898 -0.0131 -0.9817
-0.0000 -7.0000 1.0001 0.4716 0.0310 -0.1714
-7.0000 -10.0000 -26.9999 0.8902 0.0805 0.4395
-23.0000 1.0000 19.0001 -0.0764 1.0048 0.1495
3.0000 0.0000 -4.0000 0.0108 -0.1435 0.0120
9.0000 -4.0000 38.0000 -0.0146 -0.0220 -0.9942
-3.0000 -0.0000 4.0000 -0.0108 0.1435 -0.0120
23.0000 -1.0000 -16.0001 0.0572 -0.9810 -0.2061
23.0000 -3.0000 -1.0000 0.0977 -0.8558 -0.5327
